data_7231162
loop_
_publ_author_name
'Yang, Zhu-Xi'
'Qian, Yin'
'Yu, Jing-Wei'
'Zhai, Lu'
'Zhang, Wen-Wei'
'Ren, Xiao-Ming'

_publ_section_title
;
 Dimensionality of luminescent coordination polymers of magnesium ions and
 1,1&#x2032;-ethynebenzene-3,3&#x2032;,5,5&#x2032;-tetracarboxylic acid
 modulated by structural inducing agents
;
_journal_issue 45
_journal_name_full 'RSC Advances'
_journal_page_first 25489
_journal_paper_doi 10.1039/C8RA04875D
_journal_volume 8
_journal_year 2018
_chemical_formula_moiety 'C36 H22 Mg3 O20'
_chemical_formula_sum 'C36 H22 Mg3 O20'
_chemical_formula_weight 847.46
_space_group_crystal_system monoclinic
_space_group_IT_number 14
_space_group_name_Hall '-P 2ybc'
_space_group_name_H-M_alt 'P 1 21/c 1'
_symmetry_space_group_name_Hall '-P 2ybc'
_symmetry_space_group_name_H-M 'P 1 21/c 1'
_atom_sites_solution_hydrogens mixed
_audit_creation_method SHELXL-2014/7
_audit_update_record
;
2018-05-02 deposited with the CCDC.
2018-07-03 downloaded from the CCDC.
;
_cell_angle_alpha 90
_cell_angle_beta 116.871(6)
_cell_angle_gamma 90
_cell_formula_units_Z 2
_cell_length_a 14.726(2)
_cell_length_b 15.126(2)
_cell_length_c 13.5397(18)
_cell_measurement_reflns_used 5441
_cell_measurement_temperature 173(2)
_cell_measurement_theta_max 22.83
_cell_measurement_theta_min 3.01
_cell_volume 2690.3(6)
_computing_cell_refinement 'Bruker SMART'
_computing_data_collection 'Bruker SMART'
_computing_data_reduction 'Bruker SAINT'
_computing_structure_refinement 'SHELXL-2014/7 (Sheldrick, 2014)'
_computing_structure_solution 'SHELXL-2014/7 (Sheldrick, 2014)'
_diffrn_ambient_temperature 173(2)
_diffrn_measured_fraction_theta_full 0.999
_diffrn_measured_fraction_theta_max 0.993
_diffrn_measurement_device_type 'CCD area detector'
_diffrn_measurement_method 'phi and omega scans'
_diffrn_radiation_monochromator graphite
_diffrn_radiation_type MoK\a
_diffrn_radiation_wavelength 0.71073
_diffrn_reflns_av_R_equivalents 0.1927
_diffrn_reflns_av_unetI/netI 0.1962
_diffrn_reflns_Laue_measured_fraction_full 0.999
_diffrn_reflns_Laue_measured_fraction_max 0.993
_diffrn_reflns_limit_h_max 19
_diffrn_reflns_limit_h_min -19
_diffrn_reflns_limit_k_max 19
_diffrn_reflns_limit_k_min -19
_diffrn_reflns_limit_l_max 17
_diffrn_reflns_limit_l_min -17
_diffrn_reflns_number 34520
_diffrn_reflns_point_group_measured_fraction_full 0.999
_diffrn_reflns_point_group_measured_fraction_max 0.993
_diffrn_reflns_theta_full 25.242
_diffrn_reflns_theta_max 27.641
_diffrn_reflns_theta_min 3.070
_diffrn_source 'sealed tube'
_exptl_absorpt_coefficient_mu 0.117
_exptl_crystal_colour Colorless
_exptl_crystal_density_diffrn 1.046
_exptl_crystal_description Block
_exptl_crystal_F_000 868
_exptl_crystal_size_max 0.15
_exptl_crystal_size_mid 0.15
_exptl_crystal_size_min 0.12
_refine_diff_density_max 0.508
_refine_diff_density_min -0.384
_refine_diff_density_rms 0.078
_refine_ls_extinction_method none
_refine_ls_goodness_of_fit_ref 0.996
_refine_ls_hydrogen_treatment mixed
_refine_ls_matrix_type full
_refine_ls_number_parameters 274
_refine_ls_number_reflns 6235
_refine_ls_number_restraints 5
_refine_ls_restrained_S_all 0.995
_refine_ls_R_factor_all 0.1926
_refine_ls_R_factor_gt 0.0883
_refine_ls_shift/su_max 0.000
_refine_ls_shift/su_mean 0.000
_refine_ls_structure_factor_coef Fsqd
_refine_ls_weighting_details 'w=1/[\s^2^(Fo^2^)+(0.1151P)^2^] where P=(Fo^2^+2Fc^2^)/3'
_refine_ls_weighting_scheme calc
_refine_ls_wR_factor_gt 0.1995
_refine_ls_wR_factor_ref 0.2344
_reflns_Friedel_coverage 0.000
_reflns_number_gt 2857
_reflns_number_total 6235
_reflns_threshold_expression 'I > 2\s(I)'
_cod_data_source_file c8ra04875d2.cif
_cod_data_source_block 1
_cod_database_code 7231162
_shelx_shelxl_version_number 2014/7
_shelx_space_group_comment
;
The symmetry employed for this shelxl refinement is uniquely defined
by the following loop, which should always be used as a source of
symmetry information in preference to the above space-group names.
They are only intended as comments.
;

loop_
_space_group_symop_operation_xyz
'x, y, z'
'-x, y+1/2, -z+1/2'
'-x, -y, -z'
'x, -y-1/2, z-1/2'

loop_
_atom_site_label
_atom_site_type_symbol
_atom_site_fract_x
_atom_site_fract_y
_atom_site_fract_z
_atom_site_U_iso_or_equiv
_atom_site_adp_type
_atom_site_occupancy
_atom_site_site_symmetry_order
_atom_site_calc_flag
_atom_site_refinement_flags_posn
_atom_site_refinement_flags_adp
_atom_site_refinement_flags_occupancy
Mg1 Mg 0.23966(9) 0.04051(9) 0.23897(10) 0.0233(4) Uani 1 1 d D . .
Mg2 Mg 0.0000 0.0000 0.0000 0.0149(4) Uani 1 2 d S . P
O1 O 0.09616(19) 0.09404(16) 0.12022(19) 0.0232(6) Uani 1 1 d . . .
O2 O 0.1631(2) 0.1438(2) 0.2899(2) 0.0511(10) Uani 1 1 d . . .
O3 O -0.1688(2) 0.4441(2) 0.2270(2) 0.0435(9) Uani 1 1 d . . .
O4 O -0.0196(2) 0.41016(17) 0.3698(2) 0.0280(7) Uani 1 1 d . . .
O5 O -0.4674(3) 0.1195(2) -0.5272(3) 0.0726(13) Uani 1 1 d . . .
O6 O -0.4993(4) 0.1978(3) -0.6764(3) 0.139(3) Uani 1 1 d . . .
H6 H -0.5403 0.1561 -0.7064 0.167 Uiso 1 1 calc R U .
O7 O -0.1264(2) 0.45588(18) -0.4917(2) 0.0282(7) Uani 1 1 d . . .
O8 O -0.2781(2) 0.4621(2) -0.6438(2) 0.0509(9) Uani 1 1 d . . .
O9 O 0.3162(3) 0.1442(2) 0.2102(3) 0.0801(13) Uani 1 1 d D . .
H9A H 0.2912(10) 0.1936(11) 0.224(2) 0.120 Uiso 1 1 d D U .
H9B H 0.296(4) 0.1471(14) 0.1375(8) 0.120 Uiso 1 1 d D U .
O10 O 0.3670(2) 0.0193(2) 0.3828(2) 0.0436(9) Uani 1 1 d . . .
H10A H 0.3564 -0.0246 0.4179 0.065 Uiso 1 1 d R U .
H10B H 0.3771 0.0646 0.4261 0.065 Uiso 1 1 d R U .
C1 C 0.0962(3) 0.1489(3) 0.1929(3) 0.0277(10) Uani 1 1 d . . .
C2 C 0.0180(3) 0.2201(3) 0.1569(3) 0.0268(10) Uani 1 1 d . . .
C3 C 0.0038(3) 0.2745(3) 0.2323(3) 0.0282(10) Uani 1 1 d . . .
H3 H 0.0448 0.2666 0.3096 0.034 Uiso 1 1 calc R U .
C4 C -0.0699(3) 0.3397(3) 0.1943(3) 0.0262(10) Uani 1 1 d . . .
C5 C -0.1309(3) 0.3496(3) 0.0811(3) 0.0274(10) Uani 1 1 d . . .
H5 H -0.1834 0.3928 0.0548 0.033 Uiso 1 1 calc R U .
C6 C -0.1153(3) 0.2967(3) 0.0061(3) 0.0257(10) Uani 1 1 d . . .
C7 C -0.0404(3) 0.2332(3) 0.0447(3) 0.0255(10) Uani 1 1 d . . .
H7 H -0.0286 0.1980 -0.0065 0.031 Uiso 1 1 calc R U .
C8 C -0.0865(3) 0.4023(3) 0.2710(3) 0.0256(10) Uani 1 1 d . . .
C9 C -0.1750(3) 0.3080(3) -0.1124(3) 0.0316(11) Uani 1 1 d . . .
C10 C -0.2154(3) 0.3078(3) -0.2103(3) 0.0338(11) Uani 1 1 d . . .
C11 C -0.2577(3) 0.3102(3) -0.3276(3) 0.0298(10) Uani 1 1 d . . .
C12 C -0.3332(3) 0.2507(3) -0.3926(3) 0.0367(12) Uani 1 1 d . . .
H12 H -0.3564 0.2080 -0.3578 0.044 Uiso 1 1 calc R U .
C13 C -0.3749(3) 0.2524(3) -0.5069(3) 0.0363(11) Uani 1 1 d . . .
C14 C -0.3397(3) 0.3135(3) -0.5570(3) 0.0360(11) Uani 1 1 d . . .
H14 H -0.3685 0.3153 -0.6355 0.043 Uiso 1 1 calc R U .
C15 C -0.2627(3) 0.3723(3) -0.4945(3) 0.0251(10) Uani 1 1 d . . .
C16 C -0.2203(3) 0.3699(3) -0.3797(3) 0.0288(10) Uani 1 1 d . . .
H16 H -0.1659 0.4087 -0.3365 0.035 Uiso 1 1 calc R U .
C17 C -0.4517(4) 0.1845(4) -0.5734(4) 0.0640(17) Uani 1 1 d . . .
C18 C -0.2173(3) 0.4352(3) -0.5464(3) 0.0296(10) Uani 1 1 d . . .

loop_
_atom_site_aniso_label
_atom_site_aniso_U_11
_atom_site_aniso_U_22
_atom_site_aniso_U_33
_atom_site_aniso_U_23
_atom_site_aniso_U_13
_atom_site_aniso_U_12
Mg1 0.0236(8) 0.0244(7) 0.0179(7) -0.0027(6) 0.0058(6) -0.0035(6)
Mg2 0.0172(9) 0.0183(9) 0.0092(8) -0.0012(7) 0.0061(7) 0.0006(8)
O1 0.0274(15) 0.0240(15) 0.0173(14) -0.0052(11) 0.0094(12) 0.0009(13)
O2 0.053(2) 0.054(2) 0.0263(18) -0.0114(15) 0.0004(16) 0.0232(18)
O3 0.0406(19) 0.048(2) 0.0287(17) -0.0122(15) 0.0039(15) 0.0201(16)
O4 0.0441(18) 0.0252(15) 0.0137(14) -0.0036(12) 0.0121(14) -0.0007(14)
O5 0.054(2) 0.066(3) 0.060(2) 0.026(2) -0.008(2) -0.038(2)
O6 0.145(4) 0.181(5) 0.034(2) 0.009(3) -0.011(3) -0.127(4)
O7 0.0239(16) 0.0324(17) 0.0299(16) -0.0032(13) 0.0134(14) -0.0126(14)
O8 0.043(2) 0.074(2) 0.0290(18) 0.0204(17) 0.0098(16) -0.0136(18)
O9 0.059(3) 0.079(3) 0.080(3) 0.034(2) 0.013(2) -0.022(2)
O10 0.043(2) 0.0382(19) 0.0310(17) 0.0034(14) 0.0003(15) -0.0129(15)
C1 0.031(2) 0.031(2) 0.017(2) -0.0048(19) 0.008(2) 0.000(2)
C2 0.036(3) 0.023(2) 0.019(2) -0.0044(17) 0.010(2) 0.001(2)
C3 0.034(3) 0.030(2) 0.015(2) 0.0001(18) 0.0059(19) 0.004(2)
C4 0.032(2) 0.023(2) 0.021(2) -0.0036(18) 0.0101(19) 0.001(2)
C5 0.031(2) 0.028(2) 0.023(2) 0.0005(18) 0.012(2) 0.005(2)
C6 0.038(3) 0.021(2) 0.017(2) -0.0032(17) 0.0116(19) -0.006(2)
C7 0.034(2) 0.022(2) 0.020(2) -0.0074(17) 0.013(2) -0.003(2)
C8 0.040(3) 0.024(2) 0.017(2) -0.0001(17) 0.017(2) -0.001(2)
C9 0.042(3) 0.028(2) 0.022(2) 0.0009(19) 0.011(2) -0.003(2)
C10 0.043(3) 0.039(3) 0.018(2) 0.0017(19) 0.012(2) -0.006(2)
C11 0.027(2) 0.038(3) 0.017(2) 0.0029(19) 0.0037(19) -0.004(2)
C12 0.038(3) 0.049(3) 0.022(2) 0.010(2) 0.013(2) -0.010(2)
C13 0.032(3) 0.046(3) 0.026(2) 0.005(2) 0.008(2) -0.017(2)
C14 0.033(3) 0.052(3) 0.016(2) -0.001(2) 0.006(2) -0.011(2)
C15 0.021(2) 0.032(2) 0.023(2) 0.0040(18) 0.0110(18) -0.0073(19)
C16 0.025(2) 0.038(3) 0.020(2) -0.0044(19) 0.0073(19) -0.012(2)
C17 0.054(4) 0.086(5) 0.033(3) 0.003(3) 0.003(3) -0.037(3)
C18 0.040(3) 0.031(3) 0.027(2) -0.0021(19) 0.023(2) -0.003(2)

loop_
_atom_type_symbol
_atom_type_description
_atom_type_scat_dispersion_real
_atom_type_scat_dispersion_imag
_atom_type_scat_source
C C 0.0033 0.0016 'International Tables Vol C Tables 4.2.6.8 and 6.1.1.4'
H H 0.0000 0.0000 'International Tables Vol C Tables 4.2.6.8 and 6.1.1.4'
Mg Mg 0.0486 0.0363 'International Tables Vol C Tables 4.2.6.8 and 6.1.1.4'
O O 0.0106 0.0060 'International Tables Vol C Tables 4.2.6.8 and 6.1.1.4'

loop_
_geom_angle_atom_site_label_1
_geom_angle_atom_site_label_2
_geom_angle_atom_site_label_3
_geom_angle
_geom_angle_site_symmetry_1
_geom_angle_site_symmetry_3
O3 Mg1 O8 92.63(15) 2_545 2_544
O3 Mg1 O10 90.92(13) 2_545 .
O8 Mg1 O10 96.65(14) 2_544 .
O3 Mg1 O9 177.45(16) 2_545 .
O8 Mg1 O9 89.47(17) 2_544 .
O10 Mg1 O9 87.41(13) . .
O3 Mg1 O1 90.47(12) 2_545 .
O8 Mg1 O1 102.05(12) 2_544 .
O10 Mg1 O1 161.17(13) . .
O9 Mg1 O1 90.49(13) . .
O3 Mg1 O2 92.98(14) 2_545 .
O8 Mg1 O2 161.25(13) 2_544 .
O10 Mg1 O2 101.14(12) . .
O9 Mg1 O2 85.46(16) . .
O1 Mg1 O2 60.03(10) . .
O3 Mg1 C1 93.78(14) 2_545 .
O8 Mg1 C1 132.24(13) 2_544 .
O10 Mg1 C1 130.47(13) . .
O9 Mg1 C1 85.85(15) . .
O1 Mg1 C1 30.71(10) . .
O2 Mg1 C1 29.41(10) . .
O3 Mg1 Mg2 71.09(9) 2_545 .
O8 Mg1 Mg2 76.68(9) 2_544 .
O10 Mg1 Mg2 160.23(10) . .
O9 Mg1 Mg2 110.83(11) . .
O1 Mg1 Mg2 32.94(7) . .
O2 Mg1 Mg2 88.26(8) . .
C1 Mg1 Mg2 61.11(9) . .
O7 Mg2 O7 180.00(19) 4_566 2_544
O7 Mg2 O4 92.93(10) 4_566 4_565
O7 Mg2 O4 87.07(10) 2_544 4_565
O7 Mg2 O4 87.07(10) 4_566 2_545
O7 Mg2 O4 92.93(10) 2_544 2_545
O4 Mg2 O4 180.00(18) 4_565 2_545
O7 Mg2 O1 87.28(10) 4_566 3
O7 Mg2 O1 92.72(10) 2_544 3
O4 Mg2 O1 89.95(9) 4_565 3
O4 Mg2 O1 90.05(9) 2_545 3
O7 Mg2 O1 92.72(10) 4_566 .
O7 Mg2 O1 87.28(10) 2_544 .
O4 Mg2 O1 90.05(9) 4_565 .
O4 Mg2 O1 89.95(9) 2_545 .
O1 Mg2 O1 180.0 3 .
O7 Mg2 Mg1 116.45(8) 4_566 .
O7 Mg2 Mg1 63.55(8) 2_544 .
O4 Mg2 Mg1 110.16(8) 4_565 .
O4 Mg2 Mg1 69.84(8) 2_545 .
O1 Mg2 Mg1 146.90(7) 3 .
O1 Mg2 Mg1 33.10(7) . .
O7 Mg2 Mg1 63.55(8) 4_566 3
O7 Mg2 Mg1 116.45(8) 2_544 3
O4 Mg2 Mg1 69.84(8) 4_565 3
O4 Mg2 Mg1 110.16(8) 2_545 3
O1 Mg2 Mg1 33.10(7) 3 3
O1 Mg2 Mg1 146.90(7) . 3
Mg1 Mg2 Mg1 180.0 . 3
C1 O1 Mg2 141.3(3) . .
C1 O1 Mg1 90.6(2) . .
Mg2 O1 Mg1 113.96(12) . .
C1 O2 Mg1 89.3(2) . .
C8 O3 Mg1 139.9(3) . 2
C8 O4 Mg2 133.3(3) . 2
C17 O6 H6 109.5 . .
C18 O7 Mg2 145.0(3) . 2_554
C18 O8 Mg1 125.3(3) . 2_554
Mg1 O9 H9A 106.3(19) . .
Mg1 O9 H9B 108(2) . .
H9A O9 H9B 103.6(10) . .
Mg1 O10 H10A 109.2 . .
Mg1 O10 H10B 109.0 . .
H10A O10 H10B 104.5 . .
O2 C1 O1 119.7(4) . .
O2 C1 C2 121.3(4) . .
O1 C1 C2 118.9(3) . .
O2 C1 Mg1 61.3(2) . .
O1 C1 Mg1 58.68(19) . .
C2 C1 Mg1 171.8(3) . .
C7 C2 C3 119.7(4) . .
C7 C2 C1 117.9(3) . .
C3 C2 C1 122.4(3) . .
C4 C3 C2 120.0(4) . .
C4 C3 H3 120.0 . .
C2 C3 H3 120.0 . .
C3 C4 C5 119.6(4) . .
C3 C4 C8 122.5(4) . .
C5 C4 C8 117.8(4) . .
C6 C5 C4 120.3(4) . .
C6 C5 H5 119.9 . .
C4 C5 H5 119.9 . .
C7 C6 C5 119.6(4) . .
C7 C6 C9 118.9(4) . .
C5 C6 C9 121.4(4) . .
C6 C7 C2 120.7(4) . .
C6 C7 H7 119.6 . .
C2 C7 H7 119.6 . .
O3 C8 O4 125.6(4) . .
O3 C8 C4 114.5(3) . .
O4 C8 C4 120.0(4) . .
C10 C9 C6 170.6(5) . .
C9 C10 C11 176.0(5) . .
C12 C11 C16 118.8(4) . .
C12 C11 C10 120.8(4) . .
C16 C11 C10 120.3(4) . .
C13 C12 C11 121.3(4) . .
C13 C12 H12 119.3 . .
C11 C12 H12 119.3 . .
C14 C13 C12 119.1(4) . .
C14 C13 C17 121.0(4) . .
C12 C13 C17 119.7(4) . .
C13 C14 C15 121.0(4) . .
C13 C14 H14 119.5 . .
C15 C14 H14 119.5 . .
C14 C15 C16 119.8(4) . .
C14 C15 C18 122.2(4) . .
C16 C15 C18 117.9(3) . .
C15 C16 C11 119.9(4) . .
C15 C16 H16 120.1 . .
C11 C16 H16 120.1 . .
O5 C17 O6 123.0(5) . .
O5 C17 C13 120.3(4) . .
O6 C17 C13 116.7(5) . .
O7 C18 O8 126.8(4) . .
O7 C18 C15 117.8(4) . .
O8 C18 C15 115.4(4) . .

loop_
_geom_bond_atom_site_label_1
_geom_bond_atom_site_label_2
_geom_bond_distance
_geom_bond_site_symmetry_2
Mg1 O3 1.965(3) 2_545
Mg1 O8 2.013(3) 2_544
Mg1 O10 2.028(3) .
Mg1 O9 2.068(4) .
Mg1 O1 2.153(3) .
Mg1 O2 2.211(3) .
Mg1 C1 2.520(4) .
Mg1 Mg2 3.6024(13) .
Mg2 O7 2.028(3) 4_566
Mg2 O7 2.028(3) 2_544
Mg2 O4 2.139(2) 4_565
Mg2 O4 2.139(2) 2_545
Mg2 O1 2.144(2) 3
Mg2 O1 2.144(2) .
Mg2 Mg1 3.6024(13) 3
O1 C1 1.287(4) .
O2 C1 1.238(4) .
O3 C8 1.253(5) .
O3 Mg1 1.965(3) 2
O4 C8 1.258(4) .
O4 Mg2 2.139(2) 2
O5 C17 1.242(6) .
O6 C17 1.262(6) .
O6 H6 0.8400 .
O7 C18 1.242(5) .
O7 Mg2 2.028(3) 2_554
O8 C18 1.280(5) .
O8 Mg1 2.013(3) 2_554
O9 H9A 0.8920(10) .
O9 H9B 0.8920(10) .
O10 H10A 0.8706 .
O10 H10B 0.8704 .
C1 C2 1.489(6) .
C2 C7 1.381(5) .
C2 C3 1.398(5) .
C3 C4 1.382(5) .
C3 H3 0.9500 .
C4 C5 1.391(5) .
C4 C8 1.505(5) .
C5 C6 1.391(5) .
C5 H5 0.9500 .
C6 C7 1.375(5) .
C6 C9 1.450(5) .
C7 H7 0.9500 .
C9 C10 1.183(5) .
C10 C11 1.421(5) .
C11 C12 1.391(5) .
C11 C16 1.402(5) .
C12 C13 1.383(5) .
C12 H12 0.9500 .
C13 C14 1.380(6) .
C13 C17 1.491(6) .
C14 C15 1.387(5) .
C14 H14 0.9500 .
C15 C16 1.389(5) .
C15 C18 1.507(5) .
C16 H16 0.9500 .

loop_
_geom_torsion_atom_site_label_1
_geom_torsion_atom_site_label_2
_geom_torsion_atom_site_label_3
_geom_torsion_atom_site_label_4
_geom_torsion
_geom_torsion_site_symmetry_1
Mg1 O2 C1 O1 6.0(4) .
Mg1 O2 C1 C2 -171.0(4) .
Mg2 O1 C1 O2 125.3(4) .
Mg1 O1 C1 O2 -6.2(4) .
Mg2 O1 C1 C2 -57.6(5) .
Mg1 O1 C1 C2 170.9(3) .
Mg2 O1 C1 Mg1 131.5(4) .
O2 C1 C2 C7 166.5(4) .
O1 C1 C2 C7 -10.5(6) .
O2 C1 C2 C3 -12.0(6) .
O1 C1 C2 C3 171.0(4) .
C7 C2 C3 C4 1.4(6) .
C1 C2 C3 C4 179.9(4) .
C2 C3 C4 C5 1.2(6) .
C2 C3 C4 C8 -177.9(4) .
C3 C4 C5 C6 -2.6(6) .
C8 C4 C5 C6 176.6(4) .
C4 C5 C6 C7 1.2(6) .
C4 C5 C6 C9 -177.5(4) .
C5 C6 C7 C2 1.5(6) .
C9 C6 C7 C2 -179.8(4) .
C3 C2 C7 C6 -2.8(6) .
C1 C2 C7 C6 178.6(4) .
Mg1 O3 C8 O4 6.3(7) 2
Mg1 O3 C8 C4 -172.6(3) 2
Mg2 O4 C8 O3 -8.2(6) 2
Mg2 O4 C8 C4 170.6(2) 2
C3 C4 C8 O3 -165.2(4) .
C5 C4 C8 O3 15.6(5) .
C3 C4 C8 O4 15.8(6) .
C5 C4 C8 O4 -163.3(4) .
C16 C11 C12 C13 -3.2(7) .
C10 C11 C12 C13 -180.0(4) .
C11 C12 C13 C14 1.1(7) .
C11 C12 C13 C17 176.8(4) .
C12 C13 C14 C15 0.6(7) .
C17 C13 C14 C15 -175.1(4) .
C13 C14 C15 C16 0.0(7) .
C13 C14 C15 C18 175.4(4) .
C14 C15 C16 C11 -2.2(6) .
C18 C15 C16 C11 -177.8(4) .
C12 C11 C16 C15 3.8(6) .
C10 C11 C16 C15 -179.5(4) .
C14 C13 C17 O5 165.2(5) .
C12 C13 C17 O5 -10.4(8) .
C14 C13 C17 O6 -15.8(8) .
C12 C13 C17 O6 168.6(5) .
Mg2 O7 C18 O8 -24.3(8) 2_554
Mg2 O7 C18 C15 155.9(3) 2_554
Mg1 O8 C18 O7 3.9(6) 2_554
Mg1 O8 C18 C15 -176.3(3) 2_554
C14 C15 C18 O7 -148.7(4) .
C16 C15 C18 O7 26.8(6) .
C14 C15 C18 O8 31.5(6) .
C16 C15 C18 O8 -153.1(4) .
